data_1525865
loop_
_publ_author_name
'Luparev, V.V.'
'Kostyleva, I.E.'
'Kuz'micheva, G.M.'
'Palewski, T.'
'Khlybov, E.P.'

_publ_section_title
;
 The particularities of infinite-layer compounds Sr1-x Lnx Cu O2-d (Ln =
 La, Pr, Nd, Eu)
;
_journal_name_full 'Crystal Research and Technology'
_journal_page_first 557
_journal_page_last 564
_journal_volume 36
_journal_year 2001
_chemical_formula_sum 'Cu La0.06 O1.89 Sr0.94'
_chemical_name_systematic '(Sr0.94 La0.06) Cu O1.89'
_space_group_IT_number 123
_symmetry_space_group_name_Hall '-P 4 2'
_symmetry_space_group_name_H-M 'P 4/m m m'
_cell_angle_alpha 90
_cell_angle_beta 90
_cell_angle_gamma 90
_cell_formula_units_Z 1
_cell_length_a 3.9284
_cell_length_b 3.9284
_cell_length_c 3.4331
_cell_volume 52.981
_citation_journal_id_ASTM CRTEDF
_cod_data_source_file Luparev_CRTEDF_2001_975.cif
_cod_data_source_block Cu1La0.06O1.89Sr0.94
_cod_original_cell_volume 52.98072
_cod_original_formula_sum 'Cu1 La0.06 O1.89 Sr0.94'
_cod_database_code 1525865

loop_
_symmetry_equiv_pos_as_xyz
x,y,z
-y,x,z
-x,-y,z
y,-x,z
x,-y,-z
y,x,-z
-x,y,-z
-y,-x,-z
-x,-y,-z
y,-x,-z
x,y,-z
-y,x,-z
-x,y,z
-y,-x,z
x,-y,z
y,x,z

loop_
_atom_site_label
_atom_site_type_symbol
_atom_site_fract_x
_atom_site_fract_y
_atom_site_fract_z
_atom_site_occupancy
_atom_site_U_iso_or_equiv
Sr1 Sr+2 0.5 0.5 0.5 0.94 0.0
La1 La+3 0.5 0.5 0.5 0.06 0.0
O1 O-2 0.5 0 0 0.945 0.0
Cu1 Cu+1 0 0 0 1 0.0
